data_8106795
loop_
_publ_author_name
'Du, Xi-Gang'
'Wang, Chun-Wei'

_publ_section_title
;
 Crystal structure of 5-(4-carboxyphenoxy)-nicotinic acid, C13H9NO5
;
_journal_issue 1
_journal_name_full 'Zeitschrift f\"ur Kristallographie - New Crystal Structures'
_journal_page_first 93
_journal_page_last 95
_journal_paper_doi 10.1515/ncrs-2015-0048
_journal_volume 231
_journal_year 2016
_chemical_formula_sum 'C13 H9 N O5'
_chemical_formula_weight 259.21
_space_group_IT_number 2
_space_group_name_Hall '-P 1'
_space_group_name_H-M_alt 'P -1'
_symmetry_cell_setting triclinic
_symmetry_space_group_name_H-M 'P -1'
_atom_sites_solution_hydrogens geom
_atom_sites_solution_primary direct
_atom_sites_solution_secondary difmap
_cell_angle_alpha 94.801(2)
_cell_angle_beta 91.188(2)
_cell_angle_gamma 105.664(2)
_cell_formula_units_Z 4
_cell_length_a 7.6228(12)
_cell_length_b 10.5401(16)
_cell_length_c 14.669(2)
_cell_measurement_reflns_used 3286
_cell_measurement_temperature 296(2)
_cell_measurement_theta_max 27.20
_cell_measurement_theta_min 2.56
_cell_volume 1129.7(3)
_computing_cell_refinement 'Bruker SMART'
_computing_data_collection 'Bruker SMART'
_computing_data_reduction 'Bruker SAINT'
_computing_molecular_graphics 'Bruker SHELXTL'
_computing_publication_material 'Bruker SHELXTL'
_computing_structure_refinement 'SHELXL-97 (Sheldrick, 1997)'
_computing_structure_solution 'SHELXS-97 (Sheldrick, 1990)'
_diffrn_ambient_temperature 296(2)
_diffrn_measured_fraction_theta_full 0.996
_diffrn_measured_fraction_theta_max 0.996
_diffrn_measurement_device_type 'CCD area detector'
_diffrn_measurement_method 'phi and omega scans'
_diffrn_radiation_monochromator graphite
_diffrn_radiation_source 'fine-focus sealed tube'
_diffrn_radiation_type MoK\a
_diffrn_radiation_wavelength 0.71073
_diffrn_reflns_av_R_equivalents 0.0187
_diffrn_reflns_av_sigmaI/netI 0.0253
_diffrn_reflns_limit_h_max 9
_diffrn_reflns_limit_h_min -9
_diffrn_reflns_limit_k_max 12
_diffrn_reflns_limit_k_min -12
_diffrn_reflns_limit_l_max 17
_diffrn_reflns_limit_l_min -17
_diffrn_reflns_number 9510
_diffrn_reflns_theta_full 25.50
_diffrn_reflns_theta_max 25.50
_diffrn_reflns_theta_min 2.56
_diffrn_standards_decay_% 0
_diffrn_standards_interval_count 0
_diffrn_standards_interval_time 0
_diffrn_standards_number 0
_exptl_absorpt_coefficient_mu 0.119
_exptl_absorpt_correction_T_max 0.9731
_exptl_absorpt_correction_T_min 0.9560
_exptl_absorpt_correction_type multi-scan
_exptl_absorpt_process_details sadabs
_exptl_crystal_colour yellow
_exptl_crystal_density_diffrn 1.524
_exptl_crystal_density_method 'not measured'
_exptl_crystal_description block
_exptl_crystal_F_000 536
_exptl_crystal_size_max 0.38
_exptl_crystal_size_mid 0.29
_exptl_crystal_size_min 0.23
_refine_diff_density_max 0.201
_refine_diff_density_min -0.208
_refine_diff_density_rms 0.037
_refine_ls_extinction_method none
_refine_ls_goodness_of_fit_ref 1.024
_refine_ls_hydrogen_treatment constr
_refine_ls_matrix_type full
_refine_ls_number_parameters 347
_refine_ls_number_reflns 4196
_refine_ls_number_restraints 0
_refine_ls_restrained_S_all 1.024
_refine_ls_R_factor_all 0.0532
_refine_ls_R_factor_gt 0.0382
_refine_ls_shift/su_max 0.000
_refine_ls_shift/su_mean 0.000
_refine_ls_structure_factor_coef Fsqd
_refine_ls_weighting_details 'calc w=1/[\s^2^(Fo^2^)+(0.0539P)^2^+0.2304P] where P=(Fo^2^+2Fc^2^)/3'
_refine_ls_weighting_scheme calc
_refine_ls_wR_factor_gt 0.0963
_refine_ls_wR_factor_ref 0.1072
_reflns_number_gt 3218
_reflns_number_total 4196
_reflns_threshold_expression >2sigma(I)
_cod_data_source_file suppl_ncrs-2015-0048_suppl.cif
_cod_data_source_block 1111
_cod_original_sg_symbol_H-M P-1
_cod_database_code 8106795

loop_
_symmetry_equiv_pos_as_xyz
'x, y, z'
'-x, -y, -z'

loop_
_atom_site_label
_atom_site_type_symbol
_atom_site_fract_x
_atom_site_fract_y
_atom_site_fract_z
_atom_site_U_iso_or_equiv
_atom_site_adp_type
_atom_site_occupancy
_atom_site_symmetry_multiplicity
_atom_site_calc_flag
_atom_site_refinement_flags
_atom_site_disorder_assembly
_atom_site_disorder_group
C1 C -0.2219(2) 0.84948(16) 0.03660(11) 0.0337(4) Uani 1 1 d . . .
C2 C -0.1585(2) 0.98296(16) 0.08807(10) 0.0322(4) Uani 1 1 d . . .
C3 C -0.2487(2) 1.07929(17) 0.07837(12) 0.0406(4) Uani 1 1 d . . .
H3 H -0.3530 1.0582 0.0399 0.049 Uiso 1 1 calc R . .
C4 C -0.0434(2) 1.22868(17) 0.17618(11) 0.0385(4) Uani 1 1 d . . .
H4A H -0.0019 1.3133 0.2061 0.046 Uiso 1 1 calc R . .
C5 C 0.0538(2) 1.13823(16) 0.19083(11) 0.0341(4) Uani 1 1 d . . .
C6 C -0.0028(2) 1.01280(16) 0.14593(11) 0.0344(4) Uani 1 1 d . . .
H6A H 0.0608 0.9504 0.1540 0.041 Uiso 1 1 calc R . .
C7 C 0.2907(2) 1.09943(16) 0.28565(11) 0.0371(4) Uani 1 1 d . . .
C8 C 0.1975(2) 1.00702(17) 0.34137(12) 0.0415(4) Uani 1 1 d . . .
H8 H 0.0739 0.9959 0.3500 0.050 Uiso 1 1 calc R . .
C9 C 0.2905(2) 0.93139(17) 0.38411(11) 0.0388(4) Uani 1 1 d . . .
H9A H 0.2291 0.8686 0.4217 0.047 Uiso 1 1 calc R . .
C10 C 0.4756(2) 0.94816(16) 0.37153(11) 0.0348(4) Uani 1 1 d . . .
C11 C 0.5655(2) 1.04158(17) 0.31481(12) 0.0415(4) Uani 1 1 d . . .
H11 H 0.6891 1.0534 0.3060 0.050 Uiso 1 1 calc R . .
C12 C 0.4732(2) 1.11681(17) 0.27160(12) 0.0430(4) Uani 1 1 d . . .
H12 H 0.5336 1.1788 0.2333 0.052 Uiso 1 1 calc R . .
C13 C 0.5749(2) 0.86811(17) 0.41817(11) 0.0378(4) Uani 1 1 d . . .
C14 C 0.7412(3) 0.30062(18) 0.88118(12) 0.0439(4) Uani 1 1 d . . .
C15 C 0.6197(2) 0.38721(16) 0.86516(11) 0.0366(4) Uani 1 1 d . . .
C16 C 0.4688(2) 0.34002(16) 0.80572(11) 0.0387(4) Uani 1 1 d . . .
H16 H 0.4431 0.2555 0.7755 0.046 Uiso 1 1 calc R . .
C17 C 0.3570(2) 0.42053(16) 0.79199(11) 0.0386(4) Uani 1 1 d . . .
C18 C 0.3952(2) 0.54413(16) 0.84028(11) 0.0398(4) Uani 1 1 d . . .
H18 H 0.3160 0.5964 0.8332 0.048 Uiso 1 1 calc R . .
C19 C 0.6539(2) 0.51412(17) 0.90827(11) 0.0392(4) Uani 1 1 d . . .
H19 H 0.7579 0.5472 0.9466 0.047 Uiso 1 1 calc R . .
C20 C 0.1232(2) 0.44958(16) 0.68993(12) 0.0393(4) Uani 1 1 d . . .
C21 C -0.0645(2) 0.41204(17) 0.68498(12) 0.0428(4) Uani 1 1 d . . .
H21 H -0.1287 0.3382 0.7126 0.051 Uiso 1 1 calc R . .
C22 C -0.1566(2) 0.48489(17) 0.63875(12) 0.0399(4) Uani 1 1 d . . .
H22 H -0.2834 0.4605 0.6358 0.048 Uiso 1 1 calc R . .
C23 C -0.0615(2) 0.59437(16) 0.59665(10) 0.0349(4) Uani 1 1 d . . .
C24 C 0.1279(2) 0.62864(17) 0.60047(11) 0.0387(4) Uani 1 1 d . . .
H24 H 0.1925 0.7008 0.5713 0.046 Uiso 1 1 calc R . .
C25 C 0.2213(2) 0.55671(18) 0.64706(12) 0.0427(4) Uani 1 1 d . . .
H25 H 0.3481 0.5799 0.6496 0.051 Uiso 1 1 calc R . .
C26 C -0.1614(2) 0.67191(17) 0.54715(11) 0.0376(4) Uani 1 1 d . . .
N1 N 0.54267(19) 0.59051(13) 0.89671(9) 0.0394(3) Uani 1 1 d . . .
N2 N -0.1931(2) 1.20118(14) 0.12166(10) 0.0438(4) Uani 1 1 d . . .
O1 O -0.36836(16) 0.83144(12) -0.01562(8) 0.0455(3) Uani 1 1 d . . .
H1 H -0.3955 0.7564 -0.0417 0.068 Uiso 1 1 calc R . .
O2 O -0.14177(17) 0.76496(12) 0.04310(9) 0.0496(3) Uani 1 1 d . . .
O3 O 0.20895(17) 1.18616(11) 0.24655(9) 0.0478(3) Uani 1 1 d . . .
O4 O 0.48900(17) 0.77686(13) 0.46379(9) 0.0521(3) Uani 1 1 d . . .
O5 O 0.74707(17) 0.89541(14) 0.40971(10) 0.0550(4) Uani 1 1 d . . .
H5 H 0.7900 0.8503 0.4420 0.083 Uiso 1 1 calc R . .
O6 O 0.8922(2) 0.36453(14) 0.92862(11) 0.0713(5) Uani 1 1 d . . .
H6 H 0.9546 0.3136 0.9362 0.107 Uiso 1 1 calc R . .
O7 O 0.7065(2) 0.18671(14) 0.85164(10) 0.0629(4) Uani 1 1 d . . .
O8 O 0.20474(18) 0.36795(12) 0.73451(10) 0.0547(4) Uani 1 1 d . . .
O9 O -0.33493(16) 0.63633(14) 0.54884(10) 0.0536(4) Uani 1 1 d . . .
H9 H -0.3772 0.6862 0.5208 0.080 Uiso 1 1 calc R . .
O10 O -0.07470(17) 0.76716(13) 0.50576(9) 0.0524(3) Uani 1 1 d . . .

loop_
_atom_site_aniso_label
_atom_site_aniso_U_11
_atom_site_aniso_U_22
_atom_site_aniso_U_33
_atom_site_aniso_U_23
_atom_site_aniso_U_13
_atom_site_aniso_U_12
C1 0.0329(8) 0.0362(9) 0.0345(8) 0.0019(7) -0.0030(7) 0.0145(7)
C2 0.0334(8) 0.0344(9) 0.0313(8) 0.0021(7) -0.0001(7) 0.0138(7)
C3 0.0388(9) 0.0404(10) 0.0452(10) -0.0028(8) -0.0093(8) 0.0179(8)
C4 0.0413(10) 0.0345(9) 0.0414(9) -0.0023(7) -0.0009(8) 0.0152(8)
C5 0.0329(8) 0.0369(9) 0.0332(8) 0.0020(7) -0.0013(7) 0.0113(7)
C6 0.0360(9) 0.0345(9) 0.0363(9) 0.0028(7) -0.0017(7) 0.0161(7)
C7 0.0394(9) 0.0325(9) 0.0389(9) -0.0047(7) -0.0115(7) 0.0123(7)
C8 0.0295(9) 0.0467(10) 0.0479(10) 0.0017(8) -0.0032(8) 0.0109(8)
C9 0.0351(9) 0.0404(9) 0.0386(9) 0.0043(7) -0.0017(7) 0.0063(8)
C10 0.0344(9) 0.0341(9) 0.0343(9) -0.0020(7) -0.0047(7) 0.0087(7)
C11 0.0318(9) 0.0433(10) 0.0505(10) 0.0066(8) 0.0024(8) 0.0116(8)
C12 0.0425(10) 0.0402(10) 0.0461(10) 0.0091(8) 0.0037(8) 0.0093(8)
C13 0.0328(9) 0.0415(10) 0.0380(9) -0.0002(8) -0.0029(7) 0.0096(8)
C14 0.0506(11) 0.0439(11) 0.0428(10) 0.0009(8) -0.0072(8) 0.0238(9)
C15 0.0421(9) 0.0367(9) 0.0351(9) 0.0040(7) -0.0012(7) 0.0177(8)
C16 0.0460(10) 0.0316(9) 0.0407(9) 0.0007(7) -0.0031(8) 0.0154(8)
C17 0.0399(9) 0.0352(9) 0.0417(9) 0.0038(7) -0.0067(8) 0.0126(8)
C18 0.0430(10) 0.0353(9) 0.0453(10) 0.0027(8) -0.0067(8) 0.0190(8)
C19 0.0416(10) 0.0390(9) 0.0393(9) 0.0007(7) -0.0070(8) 0.0167(8)
C20 0.0436(10) 0.0340(9) 0.0413(9) -0.0048(7) -0.0122(8) 0.0160(8)
C21 0.0443(10) 0.0360(9) 0.0455(10) 0.0028(8) -0.0043(8) 0.0071(8)
C22 0.0309(9) 0.0417(10) 0.0453(10) 0.0009(8) -0.0058(7) 0.0084(8)
C23 0.0361(9) 0.0381(9) 0.0302(8) -0.0035(7) -0.0042(7) 0.0118(7)
C24 0.0361(9) 0.0418(10) 0.0370(9) 0.0030(7) -0.0014(7) 0.0089(8)
C25 0.0321(9) 0.0484(10) 0.0471(10) -0.0015(8) -0.0054(8) 0.0126(8)
C26 0.0351(9) 0.0423(10) 0.0343(9) -0.0014(8) -0.0031(7) 0.0105(8)
N1 0.0457(8) 0.0351(8) 0.0401(8) -0.0007(6) -0.0059(7) 0.0174(7)
N2 0.0451(9) 0.0383(8) 0.0526(9) -0.0038(7) -0.0075(7) 0.0222(7)
O1 0.0452(7) 0.0396(7) 0.0538(8) -0.0099(6) -0.0198(6) 0.0209(6)
O2 0.0503(7) 0.0391(7) 0.0642(8) -0.0071(6) -0.0187(6) 0.0257(6)
O3 0.0474(7) 0.0342(7) 0.0595(8) -0.0009(6) -0.0220(6) 0.0109(6)
O4 0.0403(7) 0.0511(8) 0.0653(8) 0.0215(7) -0.0041(6) 0.0086(6)
O5 0.0383(7) 0.0676(9) 0.0673(9) 0.0261(7) 0.0040(6) 0.0221(6)
O6 0.0695(10) 0.0555(9) 0.0952(11) -0.0148(8) -0.0409(9) 0.0375(8)
O7 0.0703(10) 0.0450(8) 0.0801(10) -0.0110(7) -0.0199(8) 0.0340(7)
O8 0.0535(8) 0.0347(7) 0.0745(9) -0.0028(6) -0.0295(7) 0.0146(6)
O9 0.0358(7) 0.0616(9) 0.0659(9) 0.0169(7) -0.0084(6) 0.0152(6)
O10 0.0452(7) 0.0561(8) 0.0605(8) 0.0220(7) 0.0030(6) 0.0166(6)

loop_
_atom_type_symbol
_atom_type_description
_atom_type_scat_dispersion_real
_atom_type_scat_dispersion_imag
_atom_type_scat_source
C C 0.0033 0.0016 'International Tables Vol C Tables 4.2.6.8 and 6.1.1.4'
H H 0.0000 0.0000 'International Tables Vol C Tables 4.2.6.8 and 6.1.1.4'
N N 0.0061 0.0033 'International Tables Vol C Tables 4.2.6.8 and 6.1.1.4'
O O 0.0106 0.0060 'International Tables Vol C Tables 4.2.6.8 and 6.1.1.4'

loop_
_geom_angle_atom_site_label_1
_geom_angle_atom_site_label_2
_geom_angle_atom_site_label_3
_geom_angle
_geom_angle_site_symmetry_1
_geom_angle_site_symmetry_3
O2 C1 O1 123.15(15) . .
O2 C1 C2 122.21(14) . .
O1 C1 C2 114.65(13) . .
C3 C2 C6 119.06(15) . .
C3 C2 C1 121.56(14) . .
C6 C2 C1 119.37(14) . .
N2 C3 C2 123.21(15) . .
N2 C3 H3 118.4 . .
C2 C3 H3 118.4 . .
N2 C4 C5 123.58(15) . .
N2 C4 H4A 118.2 . .
C5 C4 H4A 118.2 . .
O3 C5 C6 125.22(14) . .
O3 C5 C4 115.28(14) . .
C6 C5 C4 119.38(15) . .
C5 C6 C2 117.65(14) . .
C5 C6 H6A 121.2 . .
C2 C6 H6A 121.2 . .
C12 C7 C8 121.43(16) . .
C12 C7 O3 116.57(16) . .
C8 C7 O3 121.83(15) . .
C7 C8 C9 118.95(15) . .
C7 C8 H8 120.5 . .
C9 C8 H8 120.5 . .
C8 C9 C10 120.58(16) . .
C8 C9 H9A 119.7 . .
C10 C9 H9A 119.7 . .
C11 C10 C9 119.12(15) . .
C11 C10 C13 120.51(15) . .
C9 C10 C13 120.37(15) . .
C12 C11 C10 120.57(16) . .
C12 C11 H11 119.7 . .
C10 C11 H11 119.7 . .
C7 C12 C11 119.34(16) . .
C7 C12 H12 120.3 . .
C11 C12 H12 120.3 . .
O4 C13 O5 122.89(15) . .
O4 C13 C10 119.78(15) . .
O5 C13 C10 117.33(15) . .
O7 C14 O6 124.15(16) . .
O7 C14 C15 123.35(17) . .
O6 C14 C15 112.47(15) . .
C16 C15 C19 118.81(15) . .
C16 C15 C14 119.33(15) . .
C19 C15 C14 121.86(15) . .
C17 C16 C15 118.78(15) . .
C17 C16 H16 120.6 . .
C15 C16 H16 120.6 . .
O8 C17 C16 116.85(15) . .
O8 C17 C18 123.73(15) . .
C16 C17 C18 119.28(15) . .
N1 C18 C17 121.87(15) . .
N1 C18 H18 119.1 . .
C17 C18 H18 119.1 . .
N1 C19 C15 122.25(15) . .
N1 C19 H19 118.9 . .
C15 C19 H19 118.9 . .
C21 C20 C25 121.24(15) . .
C21 C20 O8 115.65(16) . .
C25 C20 O8 122.95(15) . .
C20 C21 C22 119.43(17) . .
C20 C21 H21 120.3 . .
C22 C21 H21 120.3 . .
C21 C22 C23 120.49(16) . .
C21 C22 H22 119.8 . .
C23 C22 H22 119.8 . .
C22 C23 C24 119.18(15) . .
C22 C23 C26 120.13(15) . .
C24 C23 C26 120.69(15) . .
C25 C24 C23 120.73(16) . .
C25 C24 H24 119.6 . .
C23 C24 H24 119.6 . .
C20 C25 C24 118.90(16) . .
C20 C25 H25 120.6 . .
C24 C25 H25 120.5 . .
O10 C26 O9 123.31(16) . .
O10 C26 C23 119.78(15) . .
O9 C26 C23 116.91(16) . .
C19 N1 C18 118.92(14) . .
C4 N2 C3 117.11(14) . .
C1 O1 H1 109.5 . .
C5 O3 C7 120.30(12) . .
C13 O5 H5 109.5 . .
C14 O6 H6 109.5 . .
C17 O8 C20 120.75(13) . .
C26 O9 H9 109.5 . .

loop_
_geom_bond_atom_site_label_1
_geom_bond_atom_site_label_2
_geom_bond_distance
_geom_bond_site_symmetry_2
C1 O2 1.2171(18) .
C1 O1 1.3020(19) .
C1 C2 1.491(2) .
C2 C3 1.386(2) .
C2 C6 1.393(2) .
C3 N2 1.339(2) .
C3 H3 0.9300 .
C4 N2 1.331(2) .
C4 C5 1.383(2) .
C4 H4A 0.9300 .
C5 O3 1.3748(19) .
C5 C6 1.379(2) .
C6 H6A 0.9300 .
C7 C12 1.376(2) .
C7 C8 1.380(2) .
C7 O3 1.3905(19) .
C8 C9 1.379(2) .
C8 H8 0.9300 .
C9 C10 1.392(2) .
C9 H9A 0.9300 .
C10 C11 1.388(2) .
C10 C13 1.474(2) .
C11 C12 1.375(2) .
C11 H11 0.9300 .
C12 H12 0.9300 .
C13 O4 1.260(2) .
C13 O5 1.277(2) .
C14 O7 1.198(2) .
C14 O6 1.316(2) .
C14 C15 1.494(2) .
C15 C16 1.381(2) .
C15 C19 1.386(2) .
C16 C17 1.378(2) .
C16 H16 0.9300 .
C17 O8 1.378(2) .
C17 C18 1.384(2) .
C18 N1 1.336(2) .
C18 H18 0.9300 .
C19 N1 1.335(2) .
C19 H19 0.9300 .
C20 C21 1.376(2) .
C20 C25 1.383(3) .
C20 O8 1.386(2) .
C21 C22 1.379(2) .
C21 H21 0.9300 .
C22 C23 1.387(2) .
C22 H22 0.9300 .
C23 C24 1.389(2) .
C23 C26 1.479(2) .
C24 C25 1.381(2) .
C24 H24 0.9300 .
C25 H25 0.9300 .
C26 O10 1.254(2) .
C26 O9 1.275(2) .
O1 H1 0.8200 .
O5 H5 0.8200 .
O6 H6 0.8200 .
O9 H9 0.8200 .

loop_
_geom_hbond_atom_site_label_D
_geom_hbond_atom_site_label_H
_geom_hbond_atom_site_label_A
_geom_hbond_distance_DH
_geom_hbond_distance_HA
_geom_hbond_distance_DA
_geom_hbond_angle_DHA
_geom_hbond_site_symmetry_A
O6 H6 O2 0.82 1.86 2.6681(17) 166.3 2_666
O5 H5 O10 0.82 1.81 2.6247(17) 169.4 1_655
O9 H9 O4 0.82 1.81 2.6202(17) 169.4 1_455
O1 H1 N1 0.82 1.84 2.6550(18) 178.2 1_454
